data_2021720
loop_
_publ_author_name
'Palanisamy, Vasanthi'
'Sanphui, Palash'
'Prakash, Muthuramalingam'
'Chernyshev, Vladimir'

_publ_section_title
;
 Multicomponent solid forms of the uric acid reabsorption inhibitor
 lesinurad and cocrystal polymorphs with urea: DFT simulation and
 solubility study
;
_journal_coeditor_code CU3152
_journal_issue 8
_journal_name_full 'Acta Crystallographica Section C'
_journal_page_first
;
;
_journal_paper_doi 10.1107/S2053229619008829
_journal_volume 75
_journal_year 2019
_chemical_formula_iupac 'C17 H14 Br N3 O2 S, C2 H6 O'
_chemical_formula_moiety 'C17 H14 Br N3 O2 S, C2 H6 O'
_chemical_formula_sum 'C19 H20 Br N3 O3 S'
_chemical_formula_weight 450.35
_chemical_name_common 'Lesinurad ethanol monosolvate'
_chemical_name_systematic
;
2-{[5-Bromo-4-(4-cyclopropylnaphthalen-1-yl)-4<i>H</i>-1,2,4-triazol-\
3-yl]sulfanyl}acetic acid ethanol monosolvate
;
_space_group_crystal_system monoclinic
_space_group_IT_number 14
_space_group_name_Hall '-P 2yn'
_space_group_name_H-M_alt 'P 1 21/n 1'
_symmetry_space_group_name_Hall '-P 2yn'
_symmetry_space_group_name_H-M 'P 1 21/n 1'
_atom_sites_solution_hydrogens mixed
_audit_creation_method
;
Olex2 1.2-beta
(compiled 2017.03.28 svn.r3405 for OlexSys, GUI svn.r5337)
;
_cell_angle_alpha 90
_cell_angle_beta 92.857(6)
_cell_angle_gamma 90
_cell_formula_units_Z 4
_cell_length_a 13.292(6)
_cell_length_b 7.366(3)
_cell_length_c 20.193(9)
_cell_measurement_reflns_used 5384
_cell_measurement_temperature 298(2)
_cell_measurement_theta_max 33.7
_cell_measurement_theta_min 2.6
_cell_volume 1974.6(15)
_computing_cell_refinement
;
<i>CrystalClear-SM Expert 2.0</i> (Rigaku, 2009)
;
_computing_data_collection
;
<i>CrystalClear-SM Expert 2.0</i> (Rigaku, 2009)
;
_computing_data_reduction
;
<i>CrystalClear-SM Expert 2.0</i> (Rigaku, 2009)
;
_computing_molecular_graphics
;
<i>OLEX2</i> (Dolomanov <i>et al.</i>,  2009)
;
_computing_publication_material
;
<i>OLEX2</i> (Dolomanov <i>et al.</i>,  2009)
;
_computing_structure_refinement
;
SHELXL2016 (Sheldrick, 2015b)
;
_computing_structure_solution
;
SHELXT (Sheldrick, 2015a)
;
_diffrn_ambient_temperature 298(2)
_diffrn_detector_area_resol_mean 13.6612
_diffrn_measured_fraction_theta_full 0.999
_diffrn_measured_fraction_theta_max 0.927
_diffrn_measurement_device_type 'Bruker P4'
_diffrn_measurement_method '\w scans'
_diffrn_radiation_monochromator graphite
_diffrn_radiation_type MoK\a
_diffrn_radiation_wavelength 0.71073
_diffrn_reflns_av_R_equivalents 0.0902
_diffrn_reflns_av_unetI/netI 0.0747
_diffrn_reflns_limit_h_max 20
_diffrn_reflns_limit_h_min -20
_diffrn_reflns_limit_k_max 11
_diffrn_reflns_limit_k_min -11
_diffrn_reflns_limit_l_max 31
_diffrn_reflns_limit_l_min -31
_diffrn_reflns_number 27732
_diffrn_reflns_theta_full 25.242
_diffrn_reflns_theta_max 33.923
_diffrn_reflns_theta_min 1.794
_exptl_absorpt_coefficient_mu 2.212
_exptl_absorpt_correction_T_max 1.000
_exptl_absorpt_correction_T_min 0.705
_exptl_absorpt_correction_type multi-scan
_exptl_absorpt_process_details
;
(SADABS; Sheldrick, 2008b)
;
_exptl_crystal_colour Colorless
_exptl_crystal_density_diffrn 1.515
_exptl_crystal_density_method 'not measured'
_exptl_crystal_description Unknown
_exptl_crystal_F_000 920
_exptl_crystal_size_max 0.30
_exptl_crystal_size_mid 0.20
_exptl_crystal_size_min 0.16
_refine_diff_density_max 0.468
_refine_diff_density_min -1.079
_refine_ls_extinction_method none
_refine_ls_goodness_of_fit_ref 1.202
_refine_ls_hydrogen_treatment mixed
_refine_ls_matrix_type full
_refine_ls_number_parameters 253
_refine_ls_number_reflns 7427
_refine_ls_number_restraints 0
_refine_ls_restrained_S_all 1.202
_refine_ls_R_factor_all 0.1095
_refine_ls_R_factor_gt 0.0684
_refine_ls_shift/su_max 0.000
_refine_ls_shift/su_mean 0.000
_refine_ls_structure_factor_coef Fsqd
_refine_ls_weighting_details 'w=1/[\s^2^(Fo^2^)+(0.0750P)^2^+0.2431P] where P=(Fo^2^+2Fc^2^)/3'
_refine_ls_weighting_scheme calc
_refine_ls_wR_factor_gt 0.1623
_refine_ls_wR_factor_ref 0.1926
_reflns_number_gt 5089
_reflns_number_total 7427
_reflns_threshold_expression 'I > 2\s(I)'
_cod_data_source_file cu3152sup1.cif
_cod_data_source_block LESEtOH
_cod_database_code 2021720
_shelx_space_group_comment
;
The symmetry employed for this shelxl refinement is uniquely defined
by the following loop, which should always be used as a source of
symmetry information in preference to the above space-group names.
They are only intended as comments.
;

loop_
_space_group_symop_operation_xyz
'x, y, z'
'-x+1/2, y+1/2, -z+1/2'
'-x, -y, -z'
'x-1/2, -y-1/2, z-1/2'

loop_
_atom_site_type_symbol
_atom_site_label
_atom_site_fract_x
_atom_site_fract_y
_atom_site_fract_z
_atom_site_U_iso_or_equiv
_atom_site_adp_type
_atom_site_calc_flag
_atom_site_occupancy
C C18 0.3314(3) -0.0865(7) 0.02307(19) 0.0603(11) Uani d 1
H H18A 0.272983 -0.067955 -0.006899 0.072 Uiso calc 1
H H18B 0.374089 -0.177230 0.003854 0.072 Uiso calc 1
C C19 0.3882(4) 0.0879(8) 0.0323(3) 0.0717(13) Uani d 1
H H19A 0.414475 0.124160 -0.009131 0.107 Uiso calc 1
H H19B 0.442787 0.071145 0.064645 0.107 Uiso calc 1
H H19C 0.343748 0.180363 0.047240 0.107 Uiso calc 1
O O3 0.3003(2) -0.1474(4) 0.08556(13) 0.0522(7) Uani d 1
C C3 -0.0229(2) 0.3128(4) -0.10467(15) 0.0339(6) Uani d 1
C C5 0.1662(2) 0.3143(4) -0.08782(15) 0.0341(6) Uani d 1
C C4 0.0328(2) 0.2524(4) -0.00459(16) 0.0341(6) Uani d 1
C C8 0.3655(2) 0.3465(5) -0.12646(18) 0.0415(7) Uani d 1
C C10 0.2084(2) 0.1669(4) -0.12271(15) 0.0347(6) Uani d 1
C C11 0.1553(3) 0.0054(5) -0.13743(17) 0.0431(7) Uani d 1
H H11 0.090727 -0.009759 -0.122554 0.052 Uiso calc 1
C C6 0.2195(3) 0.4679(5) -0.07391(19) 0.0455(8) Uani d 1
H H6 0.189930 0.563663 -0.051981 0.055 Uiso calc 1
C C9 0.3080(2) 0.1874(4) -0.14386(16) 0.0369(6) Uani d 1
C C7 0.3197(3) 0.4816(5) -0.0928(2) 0.0487(8) Uani d 1
H H7 0.355980 0.586321 -0.082071 0.058 Uiso calc 1
C C2 -0.1561(3) 0.3426(7) -0.20609(19) 0.0559(10) Uani d 1
H H2A -0.172110 0.216044 -0.198498 0.067 Uiso calc 1
H H2B -0.194083 0.415013 -0.175956 0.067 Uiso calc 1
C C15 0.4739(3) 0.3584(6) -0.1430(2) 0.0526(9) Uani d 1
H H15 0.513584 0.251510 -0.129247 0.063 Uiso calc 1
C C14 0.3499(3) 0.0441(5) -0.18076(18) 0.0496(8) Uani d 1
H H14 0.415133 0.054526 -0.194891 0.060 Uiso calc 1
C C1 -0.1888(3) 0.3912(6) -0.27584(18) 0.0513(9) Uani d 1
C C13 0.2953(3) -0.1084(6) -0.1956(2) 0.0579(10) Uani d 1
H H13 0.323020 -0.199635 -0.220815 0.069 Uiso calc 1
C C12 0.1975(3) -0.1293(5) -0.1733(2) 0.0553(9) Uani d 1
H H12 0.161472 -0.235097 -0.182992 0.066 Uiso calc 1
C C17 0.5072(4) 0.4438(9) -0.2042(3) 0.0862(17) Uani d 1
H H17A 0.561193 0.385489 -0.226812 0.103 Uiso calc 1
H H17B 0.456508 0.502162 -0.233142 0.103 Uiso calc 1
C C16 0.5318(4) 0.5272(9) -0.1410(4) 0.100(2) Uani d 1
H H16A 0.496717 0.638137 -0.130386 0.120 Uiso calc 1
H H16B 0.601340 0.521533 -0.124061 0.120 Uiso calc 1
N N3 0.0645(2) 0.2975(3) -0.06619(13) 0.0340(5) Uani d 1
N N1 -0.0650(2) 0.2395(4) -0.00459(14) 0.0393(6) Uani d 1
N N2 -0.1014(2) 0.2777(4) -0.06951(13) 0.0393(6) Uani d 1
O O1 -0.1297(2) 0.5079(4) -0.30334(13) 0.0549(7) Uani d 1
O O2 -0.2634(3) 0.3316(7) -0.30162(18) 0.1058(17) Uani d 1
S S0AA -0.02337(6) 0.37733(14) -0.18711(4) 0.0467(2) Uani d 1
Br Br1 0.11792(3) 0.21793(5) 0.06975(2) 0.04423(13) Uani d 1
H H1 -0.166(4) 0.546(8) -0.338(3) 0.094(18) Uiso d 1
H H3 0.251(4) -0.181(7) 0.086(2) 0.055(14) Uiso d 1

loop_
_atom_site_aniso_label
_atom_site_aniso_U_11
_atom_site_aniso_U_22
_atom_site_aniso_U_33
_atom_site_aniso_U_12
_atom_site_aniso_U_13
_atom_site_aniso_U_23
C18 0.054(2) 0.087(3) 0.0402(19) -0.010(2) 0.0061(16) -0.0119(19)
C19 0.062(3) 0.083(3) 0.070(3) -0.010(2) 0.005(2) 0.007(2)
O3 0.0393(14) 0.076(2) 0.0409(14) -0.0065(13) 0.0017(11) -0.0067(12)
C3 0.0318(14) 0.0391(17) 0.0308(14) 0.0038(11) 0.0021(11) 0.0008(11)
C5 0.0293(13) 0.0422(17) 0.0312(14) 0.0024(11) 0.0055(11) -0.0012(11)
C4 0.0367(15) 0.0358(16) 0.0303(14) 0.0037(11) 0.0062(11) -0.0011(10)
C8 0.0347(16) 0.0408(17) 0.0494(19) 0.0015(12) 0.0072(13) 0.0039(14)
C10 0.0348(15) 0.0390(16) 0.0304(14) 0.0047(11) 0.0034(11) 0.0007(11)
C11 0.0443(18) 0.0409(18) 0.0445(18) -0.0018(13) 0.0048(14) -0.0032(13)
C6 0.0414(17) 0.0384(17) 0.057(2) 0.0005(13) 0.0111(15) -0.0107(14)
C9 0.0360(15) 0.0382(17) 0.0367(15) 0.0060(11) 0.0041(12) 0.0027(12)
C7 0.0406(18) 0.0426(19) 0.064(2) -0.0054(13) 0.0102(16) -0.0070(16)
C2 0.0365(18) 0.092(3) 0.0391(18) -0.0113(18) -0.0009(14) 0.0156(18)
C15 0.0346(17) 0.055(2) 0.069(3) 0.0038(14) 0.0146(16) 0.0071(18)
C14 0.049(2) 0.052(2) 0.048(2) 0.0128(16) 0.0162(16) -0.0036(16)
C1 0.0389(18) 0.077(3) 0.0373(17) -0.0081(16) -0.0013(14) 0.0103(16)
C13 0.064(3) 0.049(2) 0.061(2) 0.0141(18) 0.0073(19) -0.0174(17)
C12 0.061(2) 0.045(2) 0.060(2) 0.0020(16) 0.0023(19) -0.0142(17)
C17 0.058(3) 0.109(5) 0.094(4) -0.006(3) 0.024(3) 0.029(3)
C16 0.047(3) 0.097(4) 0.158(6) -0.029(3) 0.035(3) -0.049(4)
N3 0.0324(12) 0.0406(15) 0.0293(12) 0.0023(10) 0.0043(9) 0.0000(10)
N1 0.0379(14) 0.0492(16) 0.0312(13) 0.0019(11) 0.0076(11) 0.0018(10)
N2 0.0300(13) 0.0531(16) 0.0349(14) 0.0026(10) 0.0047(10) 0.0056(11)
O1 0.0473(15) 0.077(2) 0.0392(14) -0.0084(12) -0.0052(11) 0.0173(12)
O2 0.070(2) 0.184(4) 0.061(2) -0.064(3) -0.0287(18) 0.041(2)
S0AA 0.0358(4) 0.0725(6) 0.0321(4) -0.0019(4) 0.0029(3) 0.0102(4)
Br1 0.0451(2) 0.0533(2) 0.03372(18) 0.00474(14) -0.00408(13) -0.00126(13)

loop_
_atom_type_symbol
_atom_type_description
_atom_type_scat_dispersion_real
_atom_type_scat_dispersion_imag
_atom_type_scat_source
C C 0.0033 0.0016 'International Tables Vol C Tables 4.2.6.8 and 6.1.1.4'
H H 0.0000 0.0000 'International Tables Vol C Tables 4.2.6.8 and 6.1.1.4'
Br Br -0.2901 2.4595 'International Tables Vol C Tables 4.2.6.8 and 6.1.1.4'
N N 0.0061 0.0033 'International Tables Vol C Tables 4.2.6.8 and 6.1.1.4'
O O 0.0106 0.0060 'International Tables Vol C Tables 4.2.6.8 and 6.1.1.4'
S S 0.1246 0.1234 'International Tables Vol C Tables 4.2.6.8 and 6.1.1.4'

loop_
_geom_angle_atom_site_label_1
_geom_angle_atom_site_label_2
_geom_angle_atom_site_label_3
_geom_angle
O3 C18 C19 109.1(3)
N3 C3 S0AA 122.0(2)
N2 C3 N3 110.5(3)
N2 C3 S0AA 127.4(2)
C10 C5 N3 118.8(3)
C6 C5 C10 121.6(3)
C6 C5 N3 119.7(3)
N3 C4 Br1 124.4(2)
N1 C4 N3 111.6(3)
N1 C4 Br1 124.0(2)
C9 C8 C15 120.0(3)
C7 C8 C9 118.2(3)
C7 C8 C15 121.7(3)
C11 C10 C5 122.9(3)
C11 C10 C9 119.4(3)
C9 C10 C5 117.6(3)
C12 C11 C10 120.8(3)
C5 C6 C7 119.7(3)
C10 C9 C8 120.5(3)
C10 C9 C14 118.3(3)
C14 C9 C8 121.2(3)
C8 C7 C6 122.3(3)
C1 C2 S0AA 113.6(3)
C17 C15 C8 123.0(4)
C16 C15 C8 123.7(4)
C16 C15 C17 58.7(4)
C13 C14 C9 120.7(3)
O1 C1 C2 113.9(3)
O2 C1 C2 121.6(4)
O2 C1 O1 124.5(4)
C14 C13 C12 120.7(3)
C11 C12 C13 120.1(4)
C16 C17 C15 60.2(4)
C17 C16 C15 61.1(3)
C3 N3 C5 126.9(3)
C3 N3 C4 104.1(2)
C4 N3 C5 128.9(3)
C4 N1 N2 106.4(3)
C3 N2 N1 107.3(3)
C3 S0AA C2 97.01(16)

loop_
_geom_bond_atom_site_label_1
_geom_bond_atom_site_label_2
_geom_bond_distance
C18 C19 1.497(7)
C18 O3 1.420(5)
C3 N3 1.370(4)
C3 N2 1.316(4)
C3 S0AA 1.731(3)
C5 C10 1.424(4)
C5 C6 1.357(5)
C5 N3 1.445(4)
C4 N3 1.374(4)
C4 N1 1.303(4)
C4 Br1 1.852(3)
C8 C9 1.433(5)
C8 C7 1.365(5)
C8 C15 1.498(5)
C10 C11 1.407(5)
C10 C9 1.420(4)
C11 C12 1.366(5)
C6 C7 1.408(5)
C9 C14 1.421(5)
C2 C1 1.497(5)
C2 S0AA 1.805(4)
C15 C17 1.475(6)
C15 C16 1.462(6)
C14 C13 1.363(6)
C1 O1 1.307(4)
C1 O2 1.181(5)
C13 C12 1.405(6)
C17 C16 1.440(8)
N1 N2 1.403(4)

_cod_database_fobs_code 2021720
